data_2206231
loop_
_publ_author_name
'Ji-Dan Yan'
'Ming Lu'
'Yu-Ping Guo'
'Chun-Bao Li'
'Xiang-Yang Tang'

_publ_section_title
;
 (5<i>S</i>,6<i>R</i>)-4,5-Dimethyl-6-phenylmorpholine-2,3-dione
;
_journal_issue 7
_journal_name_full 'Acta Crystallographica Section E'
_journal_page_first o2167
_journal_page_last o2168
_journal_paper_doi 10.1107/S160053680501682X
_journal_volume 61
_journal_year 2005
_chemical_formula_iupac 'C12 H13 N O3'
_chemical_formula_moiety 'C12 H13 N O3'
_chemical_formula_sum 'C12 H13 N O3'
_chemical_formula_weight 219.23
_chemical_melting_point 455
_chemical_name_systematic
;
(5S,6R)-4,5-Dimethyl-6-phenylmorpholine-2,3-dione
;
_space_group_IT_number 4
_symmetry_cell_setting monoclinic
_symmetry_space_group_name_Hall 'P 2yb'
_symmetry_space_group_name_H-M 'P 1 21 1'
_atom_sites_solution_hydrogens geom
_atom_sites_solution_primary direct
_atom_sites_solution_secondary difmap
_cell_angle_alpha 90.00
_cell_angle_beta 93.826(2)
_cell_angle_gamma 90.00
_cell_formula_units_Z 2
_cell_length_a 7.3829(11)
_cell_length_b 6.7658(10)
_cell_length_c 11.1074(17)
_cell_measurement_reflns_used 1600
_cell_measurement_temperature 293(2)
_cell_measurement_theta_max 26.61
_cell_measurement_theta_min 3.42
_cell_volume 553.59(14)
_computing_cell_refinement SMART
_computing_data_collection 'SMART (Bruker, 1997)'
_computing_data_reduction SMART
_computing_molecular_graphics 'SHELXTL (Bruker, 1997)'
_computing_publication_material SHELXTL
_computing_structure_refinement 'SHELXL97 (Sheldrick, 1997)'
_computing_structure_solution 'SHELXS97 (Sheldrick, 1997)'
_diffrn_ambient_temperature 293(2)
_diffrn_measured_fraction_theta_full 0.994
_diffrn_measured_fraction_theta_max 0.994
_diffrn_measurement_device_type 'Bruker SMART CCD area-detector'
_diffrn_measurement_method '\f and \w'
_diffrn_radiation_monochromator graphite
_diffrn_radiation_source 'fine-focus sealed tube'
_diffrn_radiation_type MoK\a
_diffrn_radiation_wavelength 0.71073
_diffrn_reflns_av_R_equivalents 0.0150
_diffrn_reflns_av_sigmaI/netI 0.0171
_diffrn_reflns_limit_h_max 7
_diffrn_reflns_limit_h_min -9
_diffrn_reflns_limit_k_max 8
_diffrn_reflns_limit_k_min -8
_diffrn_reflns_limit_l_max 14
_diffrn_reflns_limit_l_min -14
_diffrn_reflns_number 3758
_diffrn_reflns_theta_full 28.05
_diffrn_reflns_theta_max 28.05
_diffrn_reflns_theta_min 1.84
_exptl_absorpt_coefficient_mu 0.095
_exptl_absorpt_correction_T_max 0.981
_exptl_absorpt_correction_T_min 0.976
_exptl_absorpt_correction_type multi-scan
_exptl_absorpt_process_details '(SADABS; Sheldrick, 1996)'
_exptl_crystal_colour colourless
_exptl_crystal_density_diffrn 1.315
_exptl_crystal_density_method 'not measured'
_exptl_crystal_description prism
_exptl_crystal_F_000 232.0
_exptl_crystal_size_max 0.26
_exptl_crystal_size_mid 0.24
_exptl_crystal_size_min 0.20
_refine_diff_density_max 0.148
_refine_diff_density_min -0.135
_refine_ls_extinction_method none
_refine_ls_goodness_of_fit_ref 1.099
_refine_ls_hydrogen_treatment constr
_refine_ls_matrix_type full
_refine_ls_number_parameters 147
_refine_ls_number_reflns 1454
_refine_ls_number_restraints 1
_refine_ls_restrained_S_all 1.099
_refine_ls_R_factor_all 0.0364
_refine_ls_R_factor_gt 0.0312
_refine_ls_shift/su_max 0.002
_refine_ls_shift/su_mean 0.000
_refine_ls_structure_factor_coef Fsqd
_refine_ls_weighting_details 'calc w = 1/[\s^2^(Fo^2^)+(0.048P)^2^+0.0289P] where P = (Fo^2^+2Fc^2^)/3'
_refine_ls_weighting_scheme calc
_refine_ls_wR_factor_gt 0.0844
_refine_ls_wR_factor_ref 0.0870
_reflns_number_gt 1263
_reflns_number_total 1454
_reflns_threshold_expression I>2\s(I)
_cod_data_source_file lh6437.cif
_cod_data_source_block I
_cod_depositor_comments
;
The following automatic conversions were performed:
'_symmetry_cell_setting' value 'Monoclinic' changed to 'monoclinic'
according to '/home/saulius/struct/CIF-dictionaries/cif_core.dic'
dictionary named 'cif_core.dic' version 2.4.1 from 2010-06-29.

Automatic conversion script
Id: cif_fix_enum 1527 2010-12-29 10:47:43Z saulius 

The following automatic conversions were performed:

'_symmetry_cell_setting' value 'Monoclinic' changed to 'monoclinic'
according to /home/saulius/struct/CIF-dictionaries/cif_core.dic
dictionary named 'cif_core.dic' version 2.4.1 from 2010-06-29.

Automatic conversion script
Id: cif_fix_values 1715 2011-07-08 13:25:40Z adriana 
;
_cod_original_sg_symbol_H-M 'P 21'
_cod_database_code 2206231
_cod_database_fobs_code 2206231

loop_
_symmetry_equiv_pos_as_xyz
'x, y, z'
'-x, y+1/2, -z'

loop_
_atom_site_label
_atom_site_fract_x
_atom_site_fract_y
_atom_site_fract_z
_atom_site_U_iso_or_equiv
_atom_site_adp_type
_atom_site_calc_flag
_atom_site_refinement_flags
_atom_site_occupancy
_atom_site_type_symbol
N1 0.72529(19) 0.1308(3) 0.94829(11) 0.0455(3) Uani d . 1 N
O1 0.46611(15) 0.2184(2) 0.75940(11) 0.0493(3) Uani d . 1 O
O2 0.25547(17) 0.1225(3) 0.87707(14) 0.0725(5) Uani d . 1 O
O3 0.4986(2) 0.1340(3) 1.07541(11) 0.0706(4) Uani d . 1 O
C1 0.4113(2) 0.1611(3) 0.86604(17) 0.0498(4) Uani d . 1 C
C2 0.5524(3) 0.1420(3) 0.97386(15) 0.0488(4) Uani d . 1 C
C3 0.7766(2) 0.1324(3) 0.82228(13) 0.0406(4) Uani d . 1 C
H3 0.9016 0.1808 0.8220 0.049 Uiso calc R 1 H
C4 0.6543(2) 0.2808(3) 0.75485(15) 0.0403(4) Uani d . 1 C
H4 0.6693 0.4096 0.7946 0.048 Uiso calc R 1 H
C5 0.8655(3) 0.0976(5) 1.04538(16) 0.0656(6) Uani d . 1 C
H5A 0.8460 0.1850 1.1114 0.098 Uiso calc R 1 H
H5B 0.9828 0.1229 1.0161 0.098 Uiso calc R 1 H
H5C 0.8600 -0.0369 1.0724 0.098 Uiso calc R 1 H
C6 0.7715(3) -0.0753(3) 0.77006(17) 0.0508(4) Uani d . 1 C
H6A 0.8456 -0.1611 0.8215 0.076 Uiso calc R 1 H
H6B 0.8169 -0.0731 0.6911 0.076 Uiso calc R 1 H
H6C 0.6487 -0.1228 0.7646 0.076 Uiso calc R 1 H
C7 0.6949(2) 0.3030(3) 0.62424(14) 0.0387(4) Uani d . 1 C
C8 0.8231(2) 0.4407(3) 0.59481(16) 0.0484(4) Uani d . 1 C
H8 0.8784 0.5203 0.6548 0.058 Uiso calc R 1 H
C9 0.8699(3) 0.4612(3) 0.47690(17) 0.0567(5) Uani d . 1 C
H9 0.9563 0.5542 0.4580 0.068 Uiso calc R 1 H
C10 0.7889(3) 0.3446(3) 0.38792(16) 0.0531(5) Uani d . 1 C
H10 0.8201 0.3589 0.3086 0.064 Uiso calc R 1 H
C11 0.6619(3) 0.2068(4) 0.41564(16) 0.0532(5) Uani d . 1 C
H11 0.6082 0.1270 0.3552 0.064 Uiso calc R 1 H
C12 0.6131(2) 0.1859(3) 0.53392(15) 0.0474(4) Uani d . 1 C
H12 0.5258 0.0936 0.5522 0.057 Uiso calc R 1 H

loop_
_atom_site_aniso_label
_atom_site_aniso_U_11
_atom_site_aniso_U_22
_atom_site_aniso_U_33
_atom_site_aniso_U_12
_atom_site_aniso_U_13
_atom_site_aniso_U_23
N1 0.0511(8) 0.0502(8) 0.0359(6) -0.0041(8) 0.0084(5) -0.0014(7)
O1 0.0369(6) 0.0629(8) 0.0492(6) 0.0048(6) 0.0120(5) 0.0014(6)
O2 0.0444(7) 0.0930(12) 0.0833(10) -0.0023(9) 0.0289(7) -0.0024(11)
O3 0.0866(10) 0.0799(11) 0.0494(7) -0.0056(10) 0.0340(7) 0.0007(8)
C1 0.0457(9) 0.0511(11) 0.0552(9) 0.0017(8) 0.0224(7) -0.0050(9)
C2 0.0611(10) 0.0428(9) 0.0447(8) -0.0043(10) 0.0200(7) -0.0027(8)
C3 0.0371(7) 0.0491(9) 0.0365(7) -0.0028(8) 0.0089(6) -0.0004(8)
C4 0.0395(8) 0.0412(9) 0.0414(8) -0.0009(7) 0.0116(6) -0.0036(7)
C5 0.0683(12) 0.0859(18) 0.0420(9) -0.0145(12) -0.0010(8) 0.0061(11)
C6 0.0573(11) 0.0484(10) 0.0476(9) 0.0110(9) 0.0111(8) 0.0002(8)
C7 0.0387(8) 0.0382(8) 0.0399(8) 0.0038(7) 0.0087(6) 0.0014(7)
C8 0.0518(10) 0.0447(9) 0.0496(9) -0.0067(9) 0.0107(8) -0.0045(8)
C9 0.0586(11) 0.0545(12) 0.0594(11) -0.0094(10) 0.0217(9) 0.0047(10)
C10 0.0544(10) 0.0654(13) 0.0410(8) 0.0056(10) 0.0145(7) 0.0064(9)
C11 0.0538(10) 0.0640(12) 0.0413(8) -0.0045(10) 0.0002(8) -0.0032(9)
C12 0.0452(9) 0.0522(12) 0.0451(8) -0.0080(8) 0.0047(7) 0.0016(8)

loop_
_atom_type_symbol
_atom_type_description
_atom_type_scat_dispersion_real
_atom_type_scat_dispersion_imag
_atom_type_scat_source
C C 0.0033 0.0000
; International Tables
Vol. C, Tables 4.2.6.8 and 6.1.1.4
;
H H 0.0000 0.0000
; International Tables
Vol. C, Tables 4.2.6.8 and 6.1.1.4
;
N N 0.0061 0.0000
; International Tables
Vol. C, Tables 4.2.6.8 and 6.1.1.4
;
O O 0.0106 0.0000
; International Tables
Vol. C, Tables 4.2.6.8 and 6.1.1.4
;

loop_
_geom_angle_atom_site_label_1
_geom_angle_atom_site_label_2
_geom_angle_atom_site_label_3
_geom_angle
_geom_angle_publ_flag
C2 N1 C5 119.65(15) ?
C2 N1 C3 120.93(14) ?
C5 N1 C3 119.17(14) ?
C1 O1 C4 117.50(13) ?
O2 C1 O1 120.41(18) ?
O2 C1 C2 120.57(16) ?
O1 C1 C2 119.02(14) ?
O3 C2 N1 124.82(19) yes
O3 C2 C1 118.51(16) yes
N1 C2 C1 116.65(14) yes
N1 C3 C4 106.98(13) yes
N1 C3 C6 110.76(15) yes
C4 C3 C6 115.18(14) yes
N1 C3 H3 107.9 ?
C4 C3 H3 107.9 ?
O1 C4 C7 108.27(12) yes
O1 C4 C3 109.22(14) yes
C6 C3 H3 107.9 ?
C7 C4 C3 113.08(13) yes
O1 C4 H4 108.7 ?
C7 C4 H4 108.7 ?
C3 C4 H4 108.7 ?
N1 C5 H5A 109.5 ?
N1 C5 H5B 109.5 ?
H5A C5 H5B 109.5 ?
N1 C5 H5C 109.5 ?
H5A C5 H5C 109.5 ?
H5B C5 H5C 109.5 ?
C3 C6 H6A 109.5 ?
C3 C6 H6B 109.5 ?
H6A C6 H6B 109.5 ?
C3 C6 H6C 109.5 ?
H6A C6 H6C 109.5 ?
H6B C6 H6C 109.5 ?
C8 C7 C12 119.10(15) ?
C8 C7 C4 118.53(14) ?
C12 C7 C4 122.33(15) ?
C7 C8 C9 120.62(17) ?
C7 C8 H8 119.7 ?
C9 C8 H8 119.7 ?
C10 C9 C8 120.05(18) ?
C10 C9 H9 120.0 ?
C8 C9 H9 120.0 ?
C9 C10 C11 120.08(17) ?
C9 C10 H10 120.0 ?
C11 C10 H10 120.0 ?
C10 C11 C12 120.29(18) ?
C10 C11 H11 119.9 ?
C12 C11 H11 119.9 ?
C7 C12 C11 119.86(17) ?
C7 C12 H12 120.1 ?
C11 C12 H12 120.1 ?

loop_
_geom_bond_atom_site_label_1
_geom_bond_atom_site_label_2
_geom_bond_distance
_geom_bond_publ_flag
N1 C2 1.328(2) ?
N1 C5 1.462(2) ?
N1 C3 1.4741(18) ?
O1 C1 1.335(2) yes
O1 C4 1.4564(19) yes
O2 C1 1.194(2) ?
O3 C2 1.2217(19) ?
C1 C2 1.539(3) yes
C3 C4 1.514(3) yes
C3 C6 1.519(3) yes
C3 H3 0.9800 ?
C4 C7 1.508(2) yes
C4 H4 0.9800 ?
C5 H5A 0.9600 ?
C5 H5B 0.9600 ?
C5 H5C 0.9600 ?
C6 H6A 0.9600 ?
C6 H6B 0.9600 ?
C6 H6C 0.9600 ?
C7 C8 1.383(2) ?
C7 C12 1.385(2) ?
C8 C9 1.383(2) ?
C8 H8 0.9300 ?
C9 C10 1.370(3) ?
C9 H9 0.9300 ?
C10 C11 1.372(3) ?
C10 H10 0.9300 ?
C11 C12 1.392(2) ?
C11 H11 0.9300 ?
C12 H12 0.9300 ?

loop_
_geom_torsion_atom_site_label_1
_geom_torsion_atom_site_label_2
_geom_torsion_atom_site_label_3
_geom_torsion_atom_site_label_4
_geom_torsion
C4 O1 C1 O2 174.43(19)
C4 O1 C1 C2 -6.6(3)
C5 N1 C2 O3 2.9(4)
C3 N1 C2 O3 177.1(2)
C5 N1 C2 C1 -175.4(2)
C3 N1 C2 C1 -1.3(3)
O2 C1 C2 O3 -17.5(3)
O1 C1 C2 O3 163.6(2)
O2 C1 C2 N1 161.0(2)
O1 C1 C2 N1 -17.9(3)
C2 N1 C3 C4 39.7(2)
C5 N1 C3 C4 -146.19(19)
C2 N1 C3 C6 -86.6(2)
C5 N1 C3 C6 87.5(2)
C1 O1 C4 C7 169.92(15)
C1 O1 C4 C3 46.4(2)
N1 C3 C4 O1 -61.04(17)
C6 C3 C4 O1 62.54(17)
N1 C3 C4 C7 178.34(13)
C6 C3 C4 C7 -58.08(19)
O1 C4 C7 C8 150.14(15)
C3 C4 C7 C8 -88.70(19)
O1 C4 C7 C12 -32.2(2)
C3 C4 C7 C12 88.97(19)
C12 C7 C8 C9 -0.2(3)
C4 C7 C8 C9 177.54(17)
C7 C8 C9 C10 0.0(3)
C8 C9 C10 C11 -0.3(3)
C9 C10 C11 C12 0.7(3)
C8 C7 C12 C11 0.6(3)
C4 C7 C12 C11 -177.04(16)
C10 C11 C12 C7 -0.9(3)

loop_
_cod_related_entry_id
_cod_related_entry_database
_cod_related_entry_code
1 ChemSpider 9381819
